data_7121159
loop_
_publ_author_name
'Sheng, Guorong'
'Ma, Shicong'
'Bai, Songlin'
'Mao, Jianming'
'Lu, Ping'
'Wang, Yanguang'

_publ_section_title
;
 A copper-catalyzed reaction of 3-diazoindolin-2-imines with
 2-(phenylamino)ethanols: convenient access to
 spiro[indoline-3,2'-oxazolidin]-2-imines.
;
_journal_issue 12
_journal_name_full 'Chemical communications (Cambridge, England)'
_journal_page_first 1529
_journal_page_last 1532
_journal_paper_doi 10.1039/c7cc09488d
_journal_volume 54
_journal_year 2018
_chemical_absolute_configuration rmad
_chemical_formula_moiety 'C26 H27 N3 O4 S'
_chemical_formula_sum 'C26 H27 N3 O4 S'
_chemical_formula_weight 477.57
_space_group_crystal_system orthorhombic
_space_group_IT_number 19
_space_group_name_Hall 'P 2ac 2ab'
_space_group_name_H-M_alt 'P 21 21 21'
_symmetry_space_group_name_Hall 'P 2ac 2ab'
_symmetry_space_group_name_H-M 'P 21 21 21'
_atom_sites_solution_hydrogens geom
_atom_sites_solution_primary direct
_atom_sites_solution_secondary difmap
_audit_creation_date 2016-11-01
_audit_creation_method
;
Olex2 1.2
(compiled 2014.03.20 svn.r2914 for OlexSys, GUI svn.r4816)
;
_audit_update_record
;
2017-09-13 deposited with the CCDC.
2018-01-16 downloaded from the CCDC.
;
_cell_angle_alpha 90.00
_cell_angle_beta 90.00
_cell_angle_gamma 90.00
_cell_formula_units_Z 4
_cell_length_a 8.6243(6)
_cell_length_b 10.5297(7)
_cell_length_c 25.811(2)
_cell_measurement_reflns_used 4400
_cell_measurement_temperature 293(2)
_cell_measurement_theta_max 29.4828
_cell_measurement_theta_min 2.8349
_cell_volume 2343.9(3)
_computing_cell_refinement
;
CrysAlisPro, Agilent Technologies,
Version 1.171.35.11 (release 16-05-2011 CrysAlis171 .NET)
(compiled May 16 2011,17:55:39)
;
_computing_data_collection
;
CrysAlisPro, Agilent Technologies,
Version 1.171.35.11 (release 16-05-2011 CrysAlis171 .NET)
(compiled May 16 2011,17:55:39)
;
_computing_data_reduction
;
CrysAlisPro, Agilent Technologies,
Version 1.171.35.11 (release 16-05-2011 CrysAlis171 .NET)
(compiled May 16 2011,17:55:39)
;
_computing_molecular_graphics 'Olex2 (Dolomanov et al., 2009)'
_computing_publication_material 'Olex2 (Dolomanov et al., 2009)'
_computing_structure_refinement 'ShelXL (Sheldrick, 2008)'
_computing_structure_solution 'ShelXS (Sheldrick, 2008)'
_diffrn_ambient_temperature 293.15
_diffrn_detector_area_resol_mean 10.3592
_diffrn_measured_fraction_theta_full 0.997
_diffrn_measured_fraction_theta_max 0.997
_diffrn_measurement_device_type 'Xcalibur, Atlas, Gemini ultra'
_diffrn_measurement_method '\w scans'
_diffrn_orient_matrix_UB_11 0.0359862000
_diffrn_orient_matrix_UB_12 -0.0396638000
_diffrn_orient_matrix_UB_13 0.0186735000
_diffrn_orient_matrix_UB_21 0.0027150000
_diffrn_orient_matrix_UB_22 0.0515983000
_diffrn_orient_matrix_UB_23 0.0176455000
_diffrn_orient_matrix_UB_31 -0.0738758000
_diffrn_orient_matrix_UB_32 -0.0174572000
_diffrn_orient_matrix_UB_33 0.0097480000
_diffrn_radiation_monochromator graphite
_diffrn_radiation_type MoK\a
_diffrn_radiation_wavelength 0.71073
_diffrn_reflns_av_R_equivalents 0.0376
_diffrn_reflns_av_unetI/netI 0.0341
_diffrn_reflns_limit_h_max 10
_diffrn_reflns_limit_h_min -8
_diffrn_reflns_limit_k_max 12
_diffrn_reflns_limit_k_min -12
_diffrn_reflns_limit_l_max 27
_diffrn_reflns_limit_l_min -31
_diffrn_reflns_number 16008
_diffrn_reflns_theta_full 25.35
_diffrn_reflns_theta_max 25.35
_diffrn_reflns_theta_min 2.84
_diffrn_source 'Enhance (Mo) X-ray Source'
_exptl_absorpt_coefficient_mu 0.177
_exptl_absorpt_correction_T_max 1.00000
_exptl_absorpt_correction_T_min 0.85554
_exptl_absorpt_correction_type multi-scan
_exptl_absorpt_process_details
;
CrysAlisPro, Agilent Technologies,
Version 1.171.35.11 (release 16-05-2011 CrysAlis171 .NET)
(compiled May 16 2011,17:55:39)
Empirical absorption correction using spherical harmonics,
 implemented in SCALE3 ABSPACK scaling algorithm.
;
_exptl_crystal_colour yellow
_exptl_crystal_colour_primary yellow
_exptl_crystal_density_diffrn 1.353
_exptl_crystal_density_method 'not measured'
_exptl_crystal_description block
_exptl_crystal_F_000 1008
_exptl_crystal_size_max 0.49
_exptl_crystal_size_mid 0.45
_exptl_crystal_size_min 0.4
_refine_diff_density_max 0.177
_refine_diff_density_min -0.217
_refine_diff_density_rms 0.034
_refine_ls_abs_structure_details 'Flack (1983), 1831 Friedel pairs'
_refine_ls_abs_structure_Flack 0.10(8)
_refine_ls_extinction_coef 0.0187(12)
_refine_ls_extinction_expression Fc^*^=kFc[1+0.001xFc^2^\l^3^/sin(2\q)]^-1/4^
_refine_ls_extinction_method SHELXL
_refine_ls_goodness_of_fit_ref 1.031
_refine_ls_hydrogen_treatment mixed
_refine_ls_matrix_type full
_refine_ls_number_parameters 315
_refine_ls_number_reflns 4297
_refine_ls_number_restraints 1
_refine_ls_restrained_S_all 1.030
_refine_ls_R_factor_all 0.0504
_refine_ls_R_factor_gt 0.0399
_refine_ls_shift/su_max 0.001
_refine_ls_shift/su_mean 0.000
_refine_ls_structure_factor_coef Fsqd
_refine_ls_weighting_details 'calc w=1/[\s^2^(Fo^2^)+(0.0478P)^2^+0.4055P] where P=(Fo^2^+2Fc^2^)/3'
_refine_ls_weighting_scheme calc
_refine_ls_wR_factor_gt 0.0914
_refine_ls_wR_factor_ref 0.0982
_reflns_number_gt 3643
_reflns_number_total 4297
_reflns_threshold_expression >2sigma(I)
_cod_data_source_file c7cc09488d2.cif
_cod_data_source_block 161101_sgr4_100b
_cod_depositor_comments 'Adding full bibliography for 7121158--7121162.cif.'
_cod_original_cell_volume 2344.0(3)
_cod_database_code 7121159
_chemical_oxdiff_formula 'c10 h10 n2 o8 s1'
_reflns_odcompleteness_completeness 99.60
_reflns_odcompleteness_iscentric 1
_reflns_odcompleteness_theta 26.32
_olex2_refinement_description
;
1. Fixed Uiso
 At 1.2 times of:
  All C(H) groups, All C(H,H) groups
 At 1.5 times of:
  All C(H,H,H) groups
2. Restrained distances
 H1-O1
 0.85 with sigma of 0.02
3.a Ternary CH refined with riding coordinates:
 C11(H11)
3.b Secondary CH2 refined with riding coordinates:
 C10(H10A,H10B), C12(H12A,H12B)
3.c Aromatic/amide H refined with riding coordinates:
 C1(H1A), C2(H2), C3(H3), C4(H4), C14(H14), C15(H15), C17(H17), C18(H18),
 C21(H21), C22(H22), C24(H24), C25(H25)
3.d Idealised Me refined as rotating group:
 C9(H9A,H9B,H9C), C19(H19A,H19B,H19C), C26(H26A,H26B,H26C)
;

loop_
_space_group_symop_id
_space_group_symop_operation_xyz
1 'x, y, z'
2 '-x+1/2, -y, z+1/2'
3 'x+1/2, -y+1/2, -z'
4 '-x, y+1/2, -z+1/2'

loop_
_atom_site_label
_atom_site_type_symbol
_atom_site_fract_x
_atom_site_fract_y
_atom_site_fract_z
_atom_site_U_iso_or_equiv
_atom_site_adp_type
_atom_site_occupancy
_atom_site_calc_flag
_atom_site_refinement_flags_posn
S1 S 0.00147(8) 0.43964(6) 0.88503(3) 0.0521(2) Uani 1 d .
O0 O 0.35148(19) 0.50969(14) 0.95963(6) 0.0437(4) Uani 1 d .
O1 O 0.4965(6) 0.3545(2) 1.03759(10) 0.1304(13) Uani 1 d D
H1 H 0.459(6) 0.292(4) 1.055(2) 0.19(3) Uiso 1 d D
O2 O -0.1279(2) 0.4000(2) 0.91539(8) 0.0746(6) Uani 1 d .
O3 O 0.1288(2) 0.35205(17) 0.88304(9) 0.0717(6) Uani 1 d .
N1 N 0.1703(2) 0.75888(17) 0.92568(7) 0.0392(4) Uani 1 d .
N2 N 0.4108(2) 0.51506(17) 0.87410(8) 0.0411(5) Uani 1 d .
N3 N 0.0423(2) 0.5804(2) 0.90448(8) 0.0473(5) Uani 1 d .
C1 C 0.5832(3) 0.7406(2) 0.93368(9) 0.0414(6) Uani 1 d .
H1A H 0.6584 0.6800 0.9261 0.050 Uiso 1 calc R
C2 C 0.6247(3) 0.8602(2) 0.95169(10) 0.0468(6) Uani 1 d .
H2 H 0.7287 0.8798 0.9567 0.056 Uiso 1 calc R
C3 C 0.5134(3) 0.9496(2) 0.96216(9) 0.0483(6) Uani 1 d .
H3 H 0.5437 1.0283 0.9750 0.058 Uiso 1 calc R
C4 C 0.3578(3) 0.9262(2) 0.95419(9) 0.0432(6) Uani 1 d .
H4 H 0.2828 0.9878 0.9604 0.052 Uiso 1 calc R
C5 C 0.3196(2) 0.8066(2) 0.93651(8) 0.0353(5) Uani 1 d .
C6 C 0.4283(3) 0.7141(2) 0.92727(8) 0.0339(5) Uani 1 d .
C7 C 0.3469(2) 0.5897(2) 0.91555(8) 0.0360(5) Uani 1 d .
C8 C 0.1738(3) 0.6356(2) 0.91216(9) 0.0373(5) Uani 1 d .
C9 C 0.0271(3) 0.8286(3) 0.93230(11) 0.0525(7) Uani 1 d .
H9A H -0.0274 0.7965 0.9620 0.079 Uiso 1 calc GR
H9B H -0.0361 0.8186 0.9020 0.079 Uiso 1 calc GR
H9C H 0.0499 0.9170 0.9374 0.079 Uiso 1 calc GR
C10 C 0.4731(3) 0.3966(2) 0.89467(9) 0.0457(6) Uani 1 d .
H10A H 0.5749 0.3784 0.8805 0.055 Uiso 1 calc R
H10B H 0.4045 0.3257 0.8877 0.055 Uiso 1 calc R
C11 C 0.4812(3) 0.4253(2) 0.95156(9) 0.0478(6) Uani 1 d .
H11 H 0.5782 0.4700 0.9593 0.057 Uiso 1 calc R
C12 C 0.4648(5) 0.3129(2) 0.98687(12) 0.0758(10) Uani 1 d .
H12A H 0.3604 0.2790 0.9848 0.091 Uiso 1 calc R
H12B H 0.5370 0.2467 0.9769 0.091 Uiso 1 calc R
C13 C -0.0628(3) 0.4717(2) 0.82177(10) 0.0440(6) Uani 1 d .
C14 C -0.1819(3) 0.5560(3) 0.81389(10) 0.0591(7) Uani 1 d .
H14 H -0.2296 0.5947 0.8421 0.071 Uiso 1 calc R
C15 C -0.2311(3) 0.5835(3) 0.76453(11) 0.0592(7) Uani 1 d .
H15 H -0.3119 0.6407 0.7596 0.071 Uiso 1 calc R
C16 C -0.1621(3) 0.5273(2) 0.72226(10) 0.0538(7) Uani 1 d .
C17 C -0.0437(3) 0.4429(3) 0.73108(11) 0.0625(7) Uani 1 d .
H17 H 0.0031 0.4034 0.7029 0.075 Uiso 1 calc R
C18 C 0.0082(3) 0.4147(2) 0.78012(11) 0.0554(6) Uani 1 d .
H18 H 0.0897 0.3581 0.7850 0.067 Uiso 1 calc R
C19 C -0.2175(4) 0.5575(4) 0.66813(11) 0.0818(10) Uani 1 d .
H19A H -0.1300 0.5769 0.6465 0.123 Uiso 1 calc GR
H19B H -0.2861 0.6293 0.6692 0.123 Uiso 1 calc GR
H19C H -0.2716 0.4855 0.6542 0.123 Uiso 1 calc GR
C20 C 0.3846(3) 0.5363(2) 0.82186(9) 0.0375(5) Uani 1 d .
C21 C 0.3301(3) 0.6514(2) 0.80342(9) 0.0437(6) Uani 1 d .
H21 H 0.3108 0.7169 0.8267 0.052 Uiso 1 calc R
C22 C 0.3038(3) 0.6710(2) 0.75146(10) 0.0501(6) Uani 1 d .
H22 H 0.2657 0.7491 0.7404 0.060 Uiso 1 calc R
C23 C 0.3330(3) 0.5767(3) 0.71515(9) 0.0529(6) Uani 1 d .
C24 C 0.3915(3) 0.4635(3) 0.73365(10) 0.0532(7) Uani 1 d .
H24 H 0.4142 0.3991 0.7102 0.064 Uiso 1 calc R
C25 C 0.4173(3) 0.4426(2) 0.78541(10) 0.0472(6) Uani 1 d .
H25 H 0.4572 0.3650 0.7963 0.057 Uiso 1 calc R
C26 C 0.2998(4) 0.5974(4) 0.65820(11) 0.0799(10) Uani 1 d .
H26A H 0.3957 0.6006 0.6394 0.120 Uiso 1 calc GR
H26B H 0.2450 0.6760 0.6538 0.120 Uiso 1 calc GR
H26C H 0.2376 0.5287 0.6453 0.120 Uiso 1 calc GR

loop_
_atom_site_aniso_label
_atom_site_aniso_U_11
_atom_site_aniso_U_22
_atom_site_aniso_U_33
_atom_site_aniso_U_23
_atom_site_aniso_U_13
_atom_site_aniso_U_12
S1 0.0576(4) 0.0467(3) 0.0521(4) 0.0071(3) -0.0147(3) -0.0138(4)
O0 0.0579(10) 0.0366(8) 0.0368(9) 0.0038(7) -0.0004(8) 0.0050(8)
O1 0.276(4) 0.0556(13) 0.0597(16) 0.0149(11) -0.025(2) 0.002(2)
O2 0.0722(13) 0.0915(15) 0.0602(13) 0.0241(11) -0.0101(10) -0.0368(12)
O3 0.0768(13) 0.0428(10) 0.0956(17) 0.0005(10) -0.0340(13) 0.0031(10)
N1 0.0364(10) 0.0416(11) 0.0396(11) -0.0037(8) -0.0019(8) 0.0066(9)
N2 0.0511(12) 0.0345(9) 0.0377(12) -0.0042(8) -0.0015(9) 0.0094(9)
N3 0.0443(12) 0.0503(11) 0.0473(12) -0.0008(10) -0.0043(9) -0.0048(10)
C1 0.0389(13) 0.0450(13) 0.0405(14) -0.0039(11) 0.0025(10) 0.0042(12)
C2 0.0426(13) 0.0475(14) 0.0502(16) -0.0029(12) -0.0023(11) -0.0065(12)
C3 0.0588(15) 0.0374(12) 0.0488(15) -0.0076(10) -0.0014(12) -0.0085(14)
C4 0.0512(14) 0.0351(11) 0.0433(14) -0.0050(11) 0.0018(11) 0.0060(12)
C5 0.0394(12) 0.0386(12) 0.0279(12) -0.0001(9) 0.0006(9) 0.0050(11)
C6 0.0397(12) 0.0332(11) 0.0288(12) -0.0013(9) -0.0003(9) 0.0017(10)
C7 0.0424(12) 0.0338(11) 0.0318(12) -0.0005(9) -0.0021(9) 0.0035(10)
C8 0.0380(12) 0.0427(12) 0.0313(12) 0.0000(10) 0.0009(9) -0.0012(11)
C9 0.0446(14) 0.0596(15) 0.0531(17) -0.0018(12) 0.0019(11) 0.0165(13)
C10 0.0530(15) 0.0331(11) 0.0511(15) -0.0051(10) -0.0049(12) 0.0122(11)
C11 0.0617(15) 0.0323(11) 0.0493(15) 0.0031(10) -0.0099(12) 0.0058(13)
C12 0.125(3) 0.0401(14) 0.062(2) 0.0060(13) -0.0067(19) 0.0133(18)
C13 0.0419(12) 0.0435(13) 0.0466(16) 0.0001(11) -0.0036(10) -0.0108(11)
C14 0.0618(16) 0.0705(18) 0.0450(16) -0.0087(14) 0.0003(13) 0.0098(16)
C15 0.0625(16) 0.0641(17) 0.0512(18) 0.0034(14) -0.0087(13) 0.0107(15)
C16 0.0634(16) 0.0533(15) 0.0448(16) 0.0019(12) -0.0038(13) -0.0143(14)
C17 0.0656(18) 0.0734(18) 0.0486(17) -0.0132(15) 0.0045(13) -0.0056(17)
C18 0.0497(13) 0.0538(14) 0.0627(18) -0.0084(13) -0.0003(13) -0.0021(15)
C19 0.110(3) 0.089(2) 0.0466(18) 0.0052(17) -0.0102(17) -0.009(2)
C20 0.0396(12) 0.0391(12) 0.0339(13) -0.0053(10) 0.0011(9) 0.0000(10)
C21 0.0510(14) 0.0409(13) 0.0390(14) -0.0066(10) 0.0048(11) 0.0027(12)
C22 0.0599(16) 0.0497(15) 0.0407(16) 0.0025(12) 0.0047(12) 0.0062(13)
C23 0.0623(16) 0.0588(16) 0.0377(14) -0.0050(13) 0.0039(12) -0.0098(15)
C24 0.0663(17) 0.0519(15) 0.0412(16) -0.0149(12) 0.0075(12) -0.0018(14)
C25 0.0546(14) 0.0395(12) 0.0475(16) -0.0093(12) 0.0018(11) 0.0026(12)
C26 0.107(3) 0.089(2) 0.0430(18) -0.0026(16) 0.0021(17) -0.010(2)

loop_
_atom_type_symbol
_atom_type_description
_atom_type_scat_dispersion_real
_atom_type_scat_dispersion_imag
_atom_type_scat_source
C C 0.0033 0.0016 'International Tables Vol C Tables 4.2.6.8 and 6.1.1.4'
H H 0.0000 0.0000 'International Tables Vol C Tables 4.2.6.8 and 6.1.1.4'
N N 0.0061 0.0033 'International Tables Vol C Tables 4.2.6.8 and 6.1.1.4'
O O 0.0106 0.0060 'International Tables Vol C Tables 4.2.6.8 and 6.1.1.4'
S S 0.1246 0.1234 'International Tables Vol C Tables 4.2.6.8 and 6.1.1.4'

loop_
_geom_angle_atom_site_label_1
_geom_angle_atom_site_label_2
_geom_angle_atom_site_label_3
_geom_angle
O2 S1 O3 115.48(13)
O2 S1 N3 105.68(13)
O2 S1 C13 108.67(12)
O3 S1 N3 115.93(11)
O3 S1 C13 109.38(13)
N3 S1 C13 100.51(11)
C7 O0 C11 105.80(16)
C12 O1 H1 101(4)
C5 N1 C9 125.10(19)
C8 N1 C5 112.03(18)
C8 N1 C9 122.7(2)
C7 N2 C10 109.76(18)
C20 N2 C7 125.01(18)
C20 N2 C10 123.53(18)
C8 N3 S1 131.11(17)
C2 C1 H1A 120.8
C6 C1 H1A 120.8
C6 C1 C2 118.3(2)
C1 C2 H2 119.7
C3 C2 C1 120.5(2)
C3 C2 H2 119.7
C2 C3 H3 119.0
C2 C3 C4 121.9(2)
C4 C3 H3 119.0
C3 C4 H4 121.8
C3 C4 C5 116.4(2)
C5 C4 H4 121.8
C4 C5 N1 127.5(2)
C6 C5 N1 109.66(19)
C6 C5 C4 122.8(2)
C1 C6 C7 130.5(2)
C5 C6 C1 119.9(2)
C5 C6 C7 109.32(18)
O0 C7 N2 105.17(17)
O0 C7 C6 109.91(17)
O0 C7 C8 104.73(17)
N2 C7 C6 116.30(18)
N2 C7 C8 119.41(18)
C6 C7 C8 100.70(17)
N1 C8 C7 107.68(19)
N3 C8 N1 117.1(2)
N3 C8 C7 134.9(2)
N1 C9 H9A 109.5
N1 C9 H9B 109.5
N1 C9 H9C 109.5
H9A C9 H9B 109.5
H9A C9 H9C 109.5
H9B C9 H9C 109.5
N2 C10 H10A 111.4
N2 C10 H10B 111.4
N2 C10 C11 101.62(17)
H10A C10 H10B 109.3
C11 C10 H10A 111.4
C11 C10 H10B 111.4
O0 C11 C10 103.22(18)
O0 C11 H11 109.6
O0 C11 C12 108.9(2)
C10 C11 H11 109.6
C12 C11 C10 115.6(2)
C12 C11 H11 109.6
O1 C12 C11 107.6(2)
O1 C12 H12A 110.2
O1 C12 H12B 110.2
C11 C12 H12A 110.2
C11 C12 H12B 110.2
H12A C12 H12B 108.5
C14 C13 S1 119.9(2)
C14 C13 C18 120.0(2)
C18 C13 S1 120.1(2)
C13 C14 H14 119.9
C13 C14 C15 120.3(3)
C15 C14 H14 119.9
C14 C15 H15 119.6
C14 C15 C16 120.8(3)
C16 C15 H15 119.6
C15 C16 C19 120.4(3)
C17 C16 C15 117.9(3)
C17 C16 C19 121.7(3)
C16 C17 H17 118.8
C16 C17 C18 122.3(3)
C18 C17 H17 118.8
C13 C18 H18 120.7
C17 C18 C13 118.7(3)
C17 C18 H18 120.7
C16 C19 H19A 109.5
C16 C19 H19B 109.5
C16 C19 H19C 109.5
H19A C19 H19B 109.5
H19A C19 H19C 109.5
H19B C19 H19C 109.5
N2 C20 C25 120.7(2)
C21 C20 N2 122.1(2)
C21 C20 C25 117.2(2)
C20 C21 H21 119.2
C22 C21 C20 121.5(2)
C22 C21 H21 119.2
C21 C22 H22 119.3
C21 C22 C23 121.3(2)
C23 C22 H22 119.3
C22 C23 C26 121.2(3)
C24 C23 C22 116.8(2)
C24 C23 C26 122.0(3)
C23 C24 H24 118.8
C25 C24 C23 122.3(2)
C25 C24 H24 118.8
C20 C25 H25 119.6
C24 C25 C20 120.8(2)
C24 C25 H25 119.6
C23 C26 H26A 109.5
C23 C26 H26B 109.5
C23 C26 H26C 109.5
H26A C26 H26B 109.5
H26A C26 H26C 109.5
H26B C26 H26C 109.5

loop_
_geom_bond_atom_site_label_1
_geom_bond_atom_site_label_2
_geom_bond_distance
S1 O2 1.426(2)
S1 O3 1.435(2)
S1 N3 1.604(2)
S1 C13 1.757(3)
O0 C7 1.416(3)
O0 C11 1.444(3)
O1 H1 0.86(2)
O1 C12 1.407(4)
N1 C5 1.410(3)
N1 C8 1.345(3)
N1 C9 1.447(3)
N2 C7 1.438(3)
N2 C10 1.458(3)
N2 C20 1.385(3)
N3 C8 1.290(3)
C1 H1A 0.9300
C1 C2 1.389(3)
C1 C6 1.375(3)
C2 H2 0.9300
C2 C3 1.371(4)
C3 H3 0.9300
C3 C4 1.379(4)
C4 H4 0.9300
C4 C5 1.380(3)
C5 C6 1.373(3)
C6 C7 1.517(3)
C7 C8 1.571(3)
C9 H9A 0.9600
C9 H9B 0.9600
C9 H9C 0.9600
C10 H10A 0.9700
C10 H10B 0.9700
C10 C11 1.501(3)
C11 H11 0.9800
C11 C12 1.500(4)
C12 H12A 0.9700
C12 H12B 0.9700
C13 C14 1.373(4)
C13 C18 1.376(4)
C14 H14 0.9300
C14 C15 1.373(4)
C15 H15 0.9300
C15 C16 1.376(4)
C16 C17 1.373(4)
C16 C19 1.511(4)
C17 H17 0.9300
C17 C18 1.375(4)
C18 H18 0.9300
C19 H19A 0.9600
C19 H19B 0.9600
C19 H19C 0.9600
C20 C21 1.385(3)
C20 C25 1.392(3)
C21 H21 0.9300
C21 C22 1.376(3)
C22 H22 0.9300
C22 C23 1.389(3)
C23 C24 1.379(4)
C23 C26 1.513(4)
C24 H24 0.9300
C24 C25 1.372(4)
C25 H25 0.9300
C26 H26A 0.9600
C26 H26B 0.9600
C26 H26C 0.9600

loop_
_geom_torsion_atom_site_label_1
_geom_torsion_atom_site_label_2
_geom_torsion_atom_site_label_3
_geom_torsion_atom_site_label_4
_geom_torsion
S1 N3 C8 N1 175.90(18)
S1 N3 C8 C7 -12.2(4)
S1 C13 C14 C15 178.8(2)
S1 C13 C18 C17 -179.3(2)
O0 C7 C8 N1 108.31(19)
O0 C7 C8 N3 -64.1(3)
O0 C11 C12 O1 -72.4(4)
O2 S1 N3 C8 140.3(2)
O2 S1 C13 C14 54.8(2)
O2 S1 C13 C18 -126.7(2)
O3 S1 N3 C8 11.0(3)
O3 S1 C13 C14 -178.4(2)
O3 S1 C13 C18 0.2(2)
N1 C5 C6 C1 178.0(2)
N1 C5 C6 C7 -7.3(2)
N2 C7 C8 N1 -134.4(2)
N2 C7 C8 N3 53.2(4)
N2 C10 C11 O0 32.3(2)
N2 C10 C11 C12 151.1(3)
N2 C20 C21 C22 -179.7(2)
N2 C20 C25 C24 -180.0(2)
N3 S1 C13 C14 -55.9(2)
N3 S1 C13 C18 122.7(2)
C1 C2 C3 C4 -1.6(4)
C1 C6 C7 O0 71.7(3)
C1 C6 C7 N2 -47.6(3)
C1 C6 C7 C8 -178.2(3)
C2 C1 C6 C5 2.8(4)
C2 C1 C6 C7 -170.7(2)
C2 C3 C4 C5 1.8(4)
C3 C4 C5 N1 179.6(2)
C3 C4 C5 C6 0.3(3)
C4 C5 C6 C1 -2.6(4)
C4 C5 C6 C7 172.2(2)
C5 N1 C8 N3 175.9(2)
C5 N1 C8 C7 1.9(2)
C5 C6 C7 O0 -102.3(2)
C5 C6 C7 N2 138.4(2)
C5 C6 C7 C8 7.8(2)
C6 C1 C2 C3 -0.7(4)
C6 C7 C8 N1 -5.8(2)
C6 C7 C8 N3 -178.2(3)
C7 O0 C11 C10 -38.8(2)
C7 O0 C11 C12 -162.1(2)
C7 N2 C10 C11 -15.5(2)
C7 N2 C20 C21 18.5(4)
C7 N2 C20 C25 -163.5(2)
C8 N1 C5 C4 -176.1(2)
C8 N1 C5 C6 3.3(3)
C9 N1 C5 C4 -1.2(3)
C9 N1 C5 C6 178.3(2)
C9 N1 C8 N3 0.8(3)
C9 N1 C8 C7 -173.1(2)
C10 N2 C7 O0 -7.7(2)
C10 N2 C7 C6 114.2(2)
C10 N2 C7 C8 -124.8(2)
C10 N2 C20 C21 -177.8(2)
C10 N2 C20 C25 0.1(4)
C10 C11 C12 O1 172.0(3)
C11 O0 C7 N2 29.0(2)
C11 O0 C7 C6 -96.9(2)
C11 O0 C7 C8 155.68(17)
C13 S1 N3 C8 -106.8(2)
C13 C14 C15 C16 0.0(4)
C14 C13 C18 C17 -0.7(4)
C14 C15 C16 C17 0.3(4)
C14 C15 C16 C19 179.6(3)
C15 C16 C17 C18 -0.8(4)
C16 C17 C18 C13 1.0(4)
C18 C13 C14 C15 0.2(4)
C19 C16 C17 C18 179.9(3)
C20 N2 C7 O0 157.9(2)
C20 N2 C7 C6 -80.3(3)
C20 N2 C7 C8 40.8(3)
C20 N2 C10 C11 178.7(2)
C20 C21 C22 C23 -0.9(4)
C21 C20 C25 C24 -2.0(4)
C21 C22 C23 C24 -0.9(4)
C21 C22 C23 C26 178.3(3)
C22 C23 C24 C25 1.3(4)
C23 C24 C25 C20 0.2(4)
C25 C20 C21 C22 2.3(4)
C26 C23 C24 C25 -177.9(3)
